data_4000444
_journal_name_full 'Chemistry of Materials'
_journal_paper_doi 10.1021/cm0493997
_journal_year 2004
_chemical_formula_sum 'C28 H56 O8 Zn4'
_chemical_formula_weight 782.21
_chemical_name_common '(13) Zn4(OTHF)4(Et)4'
_space_group_IT_number 88
_symmetry_cell_setting tetragonal
_symmetry_space_group_name_Hall '-I 4ad'
_symmetry_space_group_name_H-M 'I 41/a :2'
_atom_sites_solution_hydrogens geom
_atom_sites_solution_primary direct
_atom_sites_solution_secondary difmap
_cell_angle_alpha 90.00
_cell_angle_beta 90.00
_cell_angle_gamma 90.00
_cell_formula_units_Z 4
_cell_length_a 17.491(5)
_cell_length_b 17.491(5)
_cell_length_c 11.197(4)
_cell_measurement_temperature 168(2)
_cell_volume 3425.7(17)
_diffrn_ambient_temperature 168(2)
_diffrn_measurement_device_type 'CCD area detector'
_diffrn_measurement_method 'phi and omega scans'
_diffrn_radiation_monochromator graphite
_diffrn_radiation_source 'fine-focus sealed tube'
_diffrn_radiation_type MoK\a
_diffrn_radiation_wavelength 0.71073
_diffrn_reflns_av_R_equivalents 0.0541
_diffrn_reflns_av_sigmaI/netI 0.0292
_diffrn_reflns_limit_h_max 17
_diffrn_reflns_limit_h_min -17
_diffrn_reflns_limit_k_max 17
_diffrn_reflns_limit_k_min -17
_diffrn_reflns_limit_l_max 11
_diffrn_reflns_limit_l_min -11
_diffrn_reflns_number 7802
_diffrn_reflns_theta_max 20.84
_diffrn_reflns_theta_min 2.16
_exptl_absorpt_coefficient_mu 2.809
_exptl_absorpt_correction_type none
_exptl_crystal_colour colorless
_exptl_crystal_density_diffrn 1.517
_exptl_crystal_density_meas ?
_exptl_crystal_density_method 'not measured'
_exptl_crystal_description irregular
_exptl_crystal_F_000 1632
_exptl_crystal_size_max 0.1
_exptl_crystal_size_mid ?
_exptl_crystal_size_min 0.35
_refine_ls_extinction_coef ?
_refine_ls_extinction_method none
_refine_ls_goodness_of_fit_ref 1.056
_refine_ls_hydrogen_treatment mixed
_refine_ls_matrix_type full
_refine_ls_number_parameters 52
_refine_ls_number_reflns 905
_refine_ls_number_restraints 13
_refine_ls_restrained_S_all 1.057
_refine_ls_R_factor_all 0.1062
_refine_ls_R_factor_gt 0.0868
_refine_ls_shift/su_max 0.012
_refine_ls_shift/su_mean 0.001
_refine_ls_structure_factor_coef Fsqd
_refine_ls_weighting_details 'calc w=1/[\s^2^(Fo^2^)+(0.1454P)^2^+59.8588P] where P=(Fo^2^+2Fc^2^)/3'
_refine_ls_weighting_scheme calc
_refine_ls_wR_factor_gt 0.2291
_refine_ls_wR_factor_ref 0.2527
_reflns_number_gt 716
_reflns_number_total 905
_reflns_threshold_expression >2sigma(I)
_cod_depositor_comments
;
The following automatic conversions were performed:
'_symmetry_cell_setting' value 'Tetragonal' changed to 'tetragonal'
according to '/home/saulius/struct/CIF-dictionaries/cif_core.dic'
dictionary named 'cif_core.dic' version 2.4.1 from
2010-06-29.

'_exptl_absorpt_correction_type' value 'NONE' changed to
'none' according to '/home/saulius/struct/CIF-dictionaries/cif_core.dic'
dictionary named 'cif_core.dic' version 2.4.1 from 2010-06-29.

Automatic conversion script
Id: cif_fix_enum 1527 2010-12-29 10:47:43Z saulius 
;
_cod_original_sg_symbol_H-M I4(1)/a
_cod_database_code 4000444

loop_
_symmetry_equiv_pos_as_xyz
'x, y, z'
'-x+1/2, -y, z+1/2'
'-y+3/4, x+1/4, z+1/4'
'y+3/4, -x+3/4, z+3/4'
'x+1/2, y+1/2, z+1/2'
'-x+1, -y+1/2, z+1'
'-y+5/4, x+3/4, z+3/4'
'y+5/4, -x+5/4, z+5/4'
'-x, -y, -z'
'x-1/2, y, -z-1/2'
'y-3/4, -x-1/4, -z-1/4'
'-y-3/4, x-3/4, -z-3/4'
'-x+1/2, -y+1/2, -z+1/2'
'x, y+1/2, -z'
'y-1/4, -x+1/4, -z+1/4'
'-y-1/4, x-1/4, -z-1/4'

loop_
_atom_site_label
_atom_site_type_symbol
_atom_site_fract_x
_atom_site_fract_y
_atom_site_fract_z
_atom_site_U_iso_or_equiv
_atom_site_adp_type
_atom_site_occupancy
_atom_site_symmetry_multiplicity
_atom_site_calc_flag
_atom_site_refinement_flags
_atom_site_disorder_assembly
_atom_site_disorder_group
Zn1 Zn 0.41858(8) 0.71636(9) 1.02404(13) 0.0660(9) Uani 1 1 d . . .
O1 O 0.4683(4) 0.8203(4) 1.0357(6) 0.053(2) Uani 1 1 d D . .
O2 O 0.4145(9) 0.8083(8) 0.8054(14) 0.139(5) Uiso 1 1 d D . .
C1 C 0.4428(8) 0.8847(7) 0.9694(11) 0.071(4) Uiso 1 1 d D . .
H1A H 0.4720 0.9302 0.9958 0.086 Uiso 1 1 calc R . .
H1B H 0.3883 0.8939 0.9883 0.086 Uiso 1 1 calc R . .
C2 C 0.4509(10) 0.8770(9) 0.8405(13) 0.105(5) Uiso 1 1 d D . .
H2 H 0.5065 0.8729 0.8211 0.126 Uiso 1 1 calc R . .
C3 C 0.4184(12) 0.9405(12) 0.7707(19) 0.127(7) Uiso 1 1 d D . .
H3A H 0.3946 0.9791 0.8236 0.153 Uiso 1 1 calc R . .
H3B H 0.4581 0.9656 0.7214 0.153 Uiso 1 1 calc R . .
C4 C 0.362(2) 0.9040(18) 0.698(3) 0.244(16) Uiso 1 1 d D . .
H4A H 0.3797 0.9051 0.6134 0.293 Uiso 1 1 calc R . .
H4B H 0.3138 0.9326 0.7028 0.293 Uiso 1 1 calc R . .
C5 C 0.3499(16) 0.8261(19) 0.734(3) 0.210(14) Uiso 1 1 d D . .
H5A H 0.3020 0.8212 0.7801 0.251 Uiso 1 1 calc R . .
H5B H 0.3471 0.7919 0.6633 0.251 Uiso 1 1 calc R . .
C6 C 0.3313(8) 0.6604(7) 0.9612(13) 0.077(4) Uiso 1 1 d D . .
H6A H 0.2853 0.6769 1.0058 0.093 Uiso 1 1 calc R . .
H6B H 0.3240 0.6759 0.8770 0.093 Uiso 1 1 calc R . .
C7 C 0.3346(11) 0.5779(9) 0.9653(16) 0.115(6) Uiso 1 1 d D . .
H7A H 0.3846 0.5606 0.9364 0.172 Uiso 1 1 calc R . .
H7B H 0.2943 0.5566 0.9145 0.172 Uiso 1 1 calc R . .
H7C H 0.3272 0.5606 1.0477 0.172 Uiso 1 1 calc R . .
